data_7124983
loop_
_publ_author_name
'Kennedy, Stuart R.'
'Miquelot, Adeline'
'Aguilar, Juan A.'
'Steed, Jonathan W.'

_publ_section_title
;
 Trimeric cyclamers: solution aggregation and high Z' crystals based on
 guest structure and basicity.
;
_journal_issue 79
_journal_name_full 'Chemical communications (Cambridge, England)'
_journal_page_first 11846
_journal_page_last 11849
_journal_paper_doi 10.1039/c6cc06054d
_journal_volume 52
_journal_year 2016
_chemical_formula_sum 'C11 H14 N2 O5'
_chemical_formula_weight 254.24
_space_group_crystal_system monoclinic
_space_group_IT_number 14
_space_group_name_Hall '-P 2yn'
_space_group_name_H-M_alt 'P 1 21/n 1'
_atom_sites_solution_hydrogens geom
_audit_creation_method SHELXL-2014/7
_audit_update_record
;
2016-07-22 deposited with the CCDC.
2016-09-01 downloaded from the CCDC.
;
_cell_angle_alpha 90
_cell_angle_beta 99.324(2)
_cell_angle_gamma 90
_cell_formula_units_Z 24
_cell_length_a 14.6759(9)
_cell_length_b 31.2850(19)
_cell_length_c 15.9269(10)
_cell_measurement_reflns_used 132
_cell_measurement_temperature 120(2)
_cell_measurement_theta_max 18.93
_cell_measurement_theta_min 2.42
_cell_volume 7216.0(8)
_computing_cell_refinement 'Bruker SAINT'
_computing_data_collection 'Bruker SAINT'
_computing_molecular_graphics XSeed
_computing_structure_refinement 'SHELXL-2014/7 (Sheldrick, 2014)'
_computing_structure_solution SHELXS
_diffrn_ambient_temperature 120(2)
_diffrn_measured_fraction_theta_full 0.996
_diffrn_measured_fraction_theta_max 0.996
_diffrn_measurement_device_type 'Bruker D8 Venture'
_diffrn_radiation_type MoK\a
_diffrn_radiation_wavelength 0.71073
_diffrn_reflns_av_R_equivalents 0.1104
_diffrn_reflns_av_unetI/netI 0.0710
_diffrn_reflns_Laue_measured_fraction_full 0.996
_diffrn_reflns_Laue_measured_fraction_max 0.996
_diffrn_reflns_limit_h_max 15
_diffrn_reflns_limit_h_min -15
_diffrn_reflns_limit_k_max 33
_diffrn_reflns_limit_k_min -32
_diffrn_reflns_limit_l_max 16
_diffrn_reflns_limit_l_min -16
_diffrn_reflns_number 63443
_diffrn_reflns_point_group_measured_fraction_full 0.996
_diffrn_reflns_point_group_measured_fraction_max 0.996
_diffrn_reflns_theta_full 22.070
_diffrn_reflns_theta_max 22.070
_diffrn_reflns_theta_min 2.061
_exptl_absorpt_coefficient_mu 0.112
_exptl_absorpt_correction_T_max 1.0
_exptl_absorpt_correction_T_min 0.841
_exptl_absorpt_correction_type multi-scan
_exptl_crystal_colour colourless
_exptl_crystal_density_diffrn 1.404
_exptl_crystal_description rod
_exptl_crystal_F_000 3216
_exptl_crystal_size_max 0.328
_exptl_crystal_size_mid 0.106
_exptl_crystal_size_min 0.066
_refine_diff_density_max 0.597
_refine_diff_density_min -0.351
_refine_diff_density_rms 0.078
_refine_ls_extinction_method none
_refine_ls_goodness_of_fit_ref 1.055
_refine_ls_hydrogen_treatment constr
_refine_ls_matrix_type full
_refine_ls_number_parameters 985
_refine_ls_number_reflns 8899
_refine_ls_number_restraints 12
_refine_ls_restrained_S_all 1.056
_refine_ls_R_factor_all 0.1293
_refine_ls_R_factor_gt 0.0790
_refine_ls_shift/su_max 0.000
_refine_ls_shift/su_mean 0.000
_refine_ls_structure_factor_coef Fsqd
_refine_ls_weighting_details 'w=1/[\s^2^(Fo^2^)+(0.0922P)^2^+19.1814P] where P=(Fo^2^+2Fc^2^)/3'
_refine_ls_weighting_scheme calc
_refine_ls_wR_factor_gt 0.1799
_refine_ls_wR_factor_ref 0.2110
_reflns_Friedel_coverage 0.000
_reflns_number_gt 5728
_reflns_number_total 8899
_reflns_threshold_expression 'I > 2\s(I)'
_cod_data_source_file c6cc06054d2.cif
_cod_data_source_block Acetone
_cod_original_sg_symbol_H-M 'P 21/n'
_cod_database_code 7124983
_shelx_shelxl_version_number 2014/7
_shelx_space_group_comment
;
The symmetry employed for this shelxl refinement is uniquely defined
by the following loop, which should always be used as a source of
symmetry information in preference to the above space-group names.
They are only intended as comments.
;
_shelx_estimated_absorpt_t_min 0.964
_shelx_estimated_absorpt_t_max 0.993

loop_
_space_group_symop_operation_xyz
'x, y, z'
'-x+1/2, y+1/2, -z+1/2'
'-x, -y, -z'
'x-1/2, -y-1/2, z-1/2'

loop_
_atom_site_label
_atom_site_type_symbol
_atom_site_fract_x
_atom_site_fract_y
_atom_site_fract_z
_atom_site_U_iso_or_equiv
_atom_site_adp_type
_atom_site_occupancy
_atom_site_site_symmetry_order
_atom_site_calc_flag
_atom_site_refinement_flags_posn
_atom_site_refinement_flags_adp
O1 O 0.6533(3) 0.15455(11) 0.3140(3) 0.0284(10) Uani 1 1 d . .
N1 N 0.6718(3) 0.22576(14) 0.3032(3) 0.0285(13) Uani 1 1 d . .
H1A H 0.7237 0.2221 0.2830 0.034 Uiso 1 1 calc R U
H1B H 0.6512 0.2517 0.3099 0.034 Uiso 1 1 calc R U
O2 O 0.2887(3) 0.09276(12) 0.4674(2) 0.0303(10) Uani 1 1 d . .
H2O H 0.3001 0.0669 0.4593 0.036 Uiso 1 1 calc R U
C2 C 0.6244(4) 0.19186(18) 0.3235(4) 0.0258(15) Uani 1 1 d . .
O3 O 0.3865(3) 0.02839(12) 0.4287(2) 0.0231(9) Uani 1 1 d . .
N3 N 0.5475(3) 0.20008(14) 0.3556(3) 0.0256(12) Uani 1 1 d . U
H3 H 0.5343 0.2273 0.3605 0.031 Uiso 1 1 calc R U
O4 O 0.5056(2) 0.04056(11) 0.3610(2) 0.0235(10) Uani 1 1 d . .
H4O H 0.5075 0.0137 0.3608 0.028 Uiso 1 1 calc R U
C4 C 0.4852(4) 0.17122(17) 0.3825(4) 0.0214(14) Uani 1 1 d . .
O5 O 0.5402(2) -0.03818(11) 0.3525(2) 0.0223(10) Uani 1 1 d . .
C5 C 0.4113(4) 0.18746(19) 0.4176(4) 0.0301(16) Uani 1 1 d . .
H5 H 0.4047 0.2175 0.4223 0.036 Uiso 1 1 calc R U
O6 O 0.8172(3) -0.18001(11) 0.2345(2) 0.0256(10) Uani 1 1 d . .
H6O H 0.8524 -0.1611 0.2202 0.031 Uiso 1 1 calc R U
C6 C 0.3486(4) 0.16144(18) 0.4450(4) 0.0245(15) Uani 1 1 d . .
H6 H 0.2999 0.1738 0.4694 0.029 Uiso 1 1 calc R U
O7 O 0.8734(3) -0.10233(11) 0.2139(2) 0.0219(9) Uani 1 1 d . .
C7 C 0.3533(4) 0.11779(18) 0.4387(3) 0.0182(13) Uani 1 1 d . .
O8 O 0.7867(3) -0.04757(11) 0.2467(2) 0.0241(10) Uani 1 1 d . .
H8O H 0.8275 -0.0332 0.2279 0.029 Uiso 1 1 calc R U
C8 C 0.4261(4) 0.10007(17) 0.4043(3) 0.0186(13) Uani 1 1 d . .
O9 O 0.8818(3) 0.00669(12) 0.1797(3) 0.0271(10) Uani 1 1 d . .
C9 C 0.4909(4) 0.12659(17) 0.3752(3) 0.0200(14) Uani 1 1 d . .
H9 H 0.5393 0.1143 0.3501 0.024 Uiso 1 1 calc R U
O10 O 0.9487(3) 0.20845(13) 0.1134(3) 0.0484(13) Uani 1 1 d . .
H10O H 0.9067 0.2161 0.1403 0.058 Uiso 1 1 calc R U
C10 C 0.4370(4) 0.05338(18) 0.3993(4) 0.0202(14) Uani 1 1 d . .
O11 O 0.8221(3) 0.19766(13) 0.2096(3) 0.0313(10) Uani 1 1 d . .
N11 N 0.4277(3) -0.06289(14) 0.4205(3) 0.0216(11) Uani 1 1 d . .
H11A H 0.4070 -0.0369 0.4270 0.026 Uiso 1 1 calc R U
H11B H 0.4005 -0.0850 0.4401 0.026 Uiso 1 1 calc R U
O12 O 0.7863(3) 0.13112(11) 0.2422(2) 0.0257(10) Uani 1 1 d . .
H12O H 0.7472 0.1439 0.2661 0.031 Uiso 1 1 calc R U
C12 C 0.4990(4) -0.06868(17) 0.3816(3) 0.0145(13) Uani 1 1 d . .
O13 O 0.8635(3) 0.32156(12) 0.6736(3) 0.0303(10) Uani 1 1 d . .
N13 N 0.5253(3) -0.10990(14) 0.3715(3) 0.0179(11) Uani 1 1 d . .
H13 H 0.4902 -0.1296 0.3895 0.021 Uiso 1 1 calc R U
O14 O 1.2239(3) 0.25202(12) 0.5215(3) 0.0288(10) Uani 1 1 d . .
H14O H 1.2100 0.2263 0.5273 0.035 Uiso 1 1 calc R U
C14 C 0.6012(3) -0.12543(16) 0.3361(3) 0.0144(13) Uani 1 1 d . .
O15 O 1.1244(3) 0.18891(11) 0.5622(2) 0.0232(9) Uani 1 1 d . .
C15 C 0.6107(4) -0.16937(16) 0.3285(3) 0.0169(13) Uani 1 1 d . .
H15 H 0.5661 -0.1876 0.3468 0.020 Uiso 1 1 calc R U
O16 O 0.9969(3) 0.20270(11) 0.6166(3) 0.0272(10) Uani 1 1 d . .
H16O H 0.9937 0.1759 0.6163 0.033 Uiso 1 1 calc R U
C16 C 0.6817(4) -0.18700(17) 0.2955(4) 0.0220(14) Uani 1 1 d . .
H16 H 0.6865 -0.2172 0.2916 0.026 Uiso 1 1 calc R U
O17 O 0.6225(3) 0.17416(11) 0.7995(3) 0.0291(10) Uani 1 1 d . .
C17 C 0.7473(4) -0.16109(17) 0.2676(3) 0.0167(13) Uani 1 1 d . .
O18 O 0.5553(3) 0.37863(11) 0.8543(3) 0.0331(11) Uani 1 1 d . .
H18O H 0.5996 0.3857 0.8299 0.040 Uiso 1 1 calc R U
C18 C 0.7397(3) -0.11703(16) 0.2742(3) 0.0138(13) Uani 1 1 d . .
O19 O 0.6923(3) 0.36544(11) 0.7703(3) 0.0277(10) Uani 1 1 d . .
C19 C 0.6662(4) -0.09948(17) 0.3095(3) 0.0162(13) Uani 1 1 d . .
H19 H 0.6615 -0.0694 0.3150 0.019 Uiso 1 1 calc R U
O20 O 0.7278(3) 0.29790(12) 0.7403(3) 0.0300(10) Uani 1 1 d . .
H20O H 0.7681 0.3104 0.7173 0.036 Uiso 1 1 calc R U
C20 C 0.8062(4) -0.08859(17) 0.2431(3) 0.0170(13) Uani 1 1 d . .
O21 O 0.9613(2) 0.12350(11) 0.6225(3) 0.0245(10) Uani 1 1 d . .
N21 N 0.9808(3) -0.03930(15) 0.1326(3) 0.0301(13) Uani 1 1 d . .
H21A H 0.9501 -0.0616 0.1469 0.036 Uiso 1 1 calc R U
H21B H 1.0305 -0.0430 0.1091 0.036 Uiso 1 1 calc R U
O22 O 0.6902(3) -0.01380(11) 0.7676(2) 0.0248(10) Uani 1 1 d . .
H22O H 0.6568 0.0056 0.7830 0.030 Uiso 1 1 calc R U
C22 C 0.9513(4) 0.00079(18) 0.1468(4) 0.0217(14) Uani 1 1 d . .
O23 O 0.6412(3) 0.06456(11) 0.7911(2) 0.0214(9) Uani 1 1 d . .
N23 N 1.0022(3) 0.03219(14) 0.1228(3) 0.0207(11) Uani 1 1 d . .
H23 H 1.0525 0.0243 0.1034 0.025 Uiso 1 1 calc R U
O24 O 0.7194(2) 0.11831(11) 0.7435(2) 0.0238(10) Uani 1 1 d . .
H24O H 0.6801 0.1329 0.7637 0.029 Uiso 1 1 calc R U
C24 C 0.9855(4) 0.07708(18) 0.1246(4) 0.0233(14) Uani 1 1 d . .
O25 O 0.5045(3) 0.04549(13) 0.1143(3) 0.0458(13) Uani 1 1 d . .
C25 C 1.0368(4) 0.1035(2) 0.0810(4) 0.0372(17) Uani 1 1 d . .
H25 H 1.0815 0.0910 0.0515 0.045 Uiso 1 1 calc R U
O26 O 0.6241(3) 0.15110(14) 0.5587(3) 0.0355(11) Uani 1 1 d . .
C26 C 1.0259(4) 0.1465(2) 0.0785(4) 0.0396(18) Uani 1 1 d . .
H26 H 1.0637 0.1637 0.0490 0.047 Uiso 1 1 calc R U
O27 O 1.1489(3) -0.02188(15) 0.0643(3) 0.0407(12) Uani 1 1 d . .
C27 C 0.9594(4) 0.16563(19) 0.1192(4) 0.0326(16) Uani 1 1 d . .
O28 O 0.3680(3) 0.15606(15) 0.9313(3) 0.0408(12) Uani 1 1 d . .
C28 C 0.9059(4) 0.13972(18) 0.1641(4) 0.0241(14) Uani 1 1 d . .
O29 O 0.5175(3) 0.29073(12) 0.3649(3) 0.0295(10) Uani 1 1 d . .
C29 C 0.9209(4) 0.09540(18) 0.1668(3) 0.0214(14) Uani 1 1 d . .
H29 H 0.8858 0.0778 0.1982 0.026 Uiso 1 1 calc R U
O30 O 1.1260(3) 0.00326(13) 0.5619(3) 0.0334(11) Uani 1 1 d . .
C30 C 0.8344(4) 0.15862(19) 0.2083(4) 0.0249(15) Uani 1 1 d . .
N31 N 0.8521(3) 0.39241(14) 0.6874(3) 0.0290(13) Uani 1 1 d . .
H31A H 0.7987 0.3903 0.7054 0.035 Uiso 1 1 calc R U
H31B H 0.8769 0.4177 0.6824 0.035 Uiso 1 1 calc R U
C32 C 0.8961(4) 0.35677(19) 0.6673(4) 0.0233(14) Uani 1 1 d . .
N33 N 0.9757(3) 0.36365(14) 0.6345(3) 0.0218(12) Uani 1 1 d . .
H33 H 0.9924 0.3905 0.6305 0.026 Uiso 1 1 calc R U
C34 C 1.0331(4) 0.33306(17) 0.6068(4) 0.0213(14) Uani 1 1 d . .
C35 C 1.1080(4) 0.34805(18) 0.5722(4) 0.0301(16) Uani 1 1 d . .
H35 H 1.1165 0.3780 0.5671 0.036 Uiso 1 1 calc R U
C36 C 1.1701(4) 0.32052(18) 0.5453(4) 0.0244(14) Uani 1 1 d . .
H36 H 1.2216 0.3318 0.5234 0.029 Uiso 1 1 calc R U
C37 C 1.1595(4) 0.27768(18) 0.5495(4) 0.0214(14) Uani 1 1 d . .
C38 C 1.0843(4) 0.26114(16) 0.5829(4) 0.0191(14) Uani 1 1 d . .
C39 C 1.0207(4) 0.28950(17) 0.6113(4) 0.0210(14) Uani 1 1 d . .
H39 H 0.9693 0.2785 0.6337 0.025 Uiso 1 1 calc R U
C40 C 1.0703(4) 0.21462(17) 0.5862(3) 0.0171(13) Uani 1 1 d . .
N41 N 0.5299(3) 0.13011(14) 0.8587(3) 0.0239(12) Uani 1 1 d . .
H41A H 0.5587 0.1074 0.8435 0.029 Uiso 1 1 calc R U
H41B H 0.4834 0.1270 0.8868 0.029 Uiso 1 1 calc R U
C42 C 0.5569(4) 0.16932(18) 0.8392(4) 0.0223(14) Uani 1 1 d . .
N43 N 0.5100(3) 0.20275(14) 0.8655(3) 0.0207(11) Uani 1 1 d . .
H43 H 0.4635 0.1959 0.8915 0.025 Uiso 1 1 calc R U
C44 C 0.5249(4) 0.24635(18) 0.8574(3) 0.0187(13) Uani 1 1 d . .
C45 C 0.4669(4) 0.27364(18) 0.8919(4) 0.0243(14) Uani 1 1 d . .
H45 H 0.4185 0.2619 0.9178 0.029 Uiso 1 1 calc R U
C46 C 0.4773(4) 0.31757(19) 0.8900(4) 0.0285(15) Uani 1 1 d . .
H46 H 0.4363 0.3355 0.9144 0.034 Uiso 1 1 calc R U
C47 C 0.5465(4) 0.33547(19) 0.8530(4) 0.0239(15) Uani 1 1 d . .
C48 C 0.6054(4) 0.30856(17) 0.8156(4) 0.0194(14) Uani 1 1 d . .
C49 C 0.5930(4) 0.26416(17) 0.8186(4) 0.0228(14) Uani 1 1 d . .
H49 H 0.6326 0.2459 0.7932 0.027 Uiso 1 1 calc R U
C50 C 0.6778(4) 0.32684(18) 0.7740(4) 0.0246(15) Uani 1 1 d . .
N51 N 1.0823(3) 0.09548(14) 0.5693(3) 0.0242(12) Uani 1 1 d . .
H51A H 1.1030 0.1209 0.5579 0.029 Uiso 1 1 calc R U
H51B H 1.1119 0.0723 0.5576 0.029 Uiso 1 1 calc R U
C52 C 1.0062(4) 0.09211(18) 0.6044(4) 0.0205(14) Uani 1 1 d . .
N53 N 0.9795(3) 0.05082(14) 0.6192(3) 0.0225(12) Uani 1 1 d . .
H53 H 1.0144 0.0304 0.6035 0.027 Uiso 1 1 calc R U
C54 C 0.9035(4) 0.03717(16) 0.6562(3) 0.0149(13) Uani 1 1 d . .
C55 C 0.8917(4) -0.00665(17) 0.6656(4) 0.0238(15) Uani 1 1 d . .
H55 H 0.9342 -0.0258 0.6463 0.029 Uiso 1 1 calc R U
C56 C 0.8219(4) -0.02276(18) 0.7012(4) 0.0219(14) Uani 1 1 d . .
H56 H 0.8158 -0.0529 0.7061 0.026 Uiso 1 1 calc R U
C57 C 0.7585(4) 0.00407(17) 0.7311(3) 0.0197(14) Uani 1 1 d . .
C58 C 0.7686(4) 0.04831(17) 0.7218(3) 0.0176(13) Uani 1 1 d . .
C59 C 0.8403(3) 0.06440(16) 0.6840(3) 0.0117(12) Uani 1 1 d . U
H59 H 0.8461 0.0944 0.6771 0.014 Uiso 1 1 calc R U
C60 C 0.7039(4) 0.07749(17) 0.7546(4) 0.0185(14) Uani 1 1 d . .
C61 C 0.5576(4) -0.02512(17) 0.1399(4) 0.0283(15) Uani 1 1 d . .
H61A H 0.5263 -0.0381 0.1834 0.042 Uiso 1 1 calc R U
H61B H 0.6201 -0.0369 0.1444 0.042 Uiso 1 1 calc R U
H61C H 0.5229 -0.0314 0.0833 0.042 Uiso 1 1 calc R U
C62 C 0.5631(4) 0.02214(18) 0.1529(4) 0.0252(15) Uani 1 1 d . .
C63 C 0.6419(4) 0.03878(19) 0.2152(4) 0.0352(17) Uani 1 1 d . .
H63A H 0.6978 0.0392 0.1889 0.053 Uiso 1 1 calc R U
H63B H 0.6518 0.0202 0.2654 0.053 Uiso 1 1 calc R U
H63C H 0.6278 0.0678 0.2323 0.053 Uiso 1 1 calc R U
C64 C 0.7591(4) 0.1833(2) 0.5306(5) 0.0456(19) Uani 1 1 d . .
H64A H 0.7854 0.1544 0.5372 0.068 Uiso 1 1 calc R U
H64B H 0.8004 0.2034 0.5653 0.068 Uiso 1 1 calc R U
H64C H 0.7521 0.1918 0.4706 0.068 Uiso 1 1 calc R U
C65 C 0.6676(4) 0.18360(19) 0.5586(3) 0.0218(14) Uani 1 1 d . .
C66 C 0.6310(5) 0.2242(2) 0.5848(5) 0.053(2) Uani 1 1 d . .
H66A H 0.6119 0.2421 0.5346 0.080 Uiso 1 1 calc R U
H66B H 0.6790 0.2390 0.6243 0.080 Uiso 1 1 calc R U
H66C H 0.5777 0.2186 0.6131 0.080 Uiso 1 1 calc R U
C67 C 1.2357(5) -0.0776(2) 0.0149(4) 0.0438(19) Uani 1 1 d . .
H67A H 1.1849 -0.0957 0.0271 0.066 Uiso 1 1 calc R U
H67B H 1.2934 -0.0868 0.0502 0.066 Uiso 1 1 calc R U
H67C H 1.2414 -0.0803 -0.0453 0.066 Uiso 1 1 calc R U
C68 C 1.2165(4) -0.0321(2) 0.0345(4) 0.0322(16) Uani 1 1 d . .
C69 C 1.2818(5) 0.0013(3) 0.0164(5) 0.062(2) Uani 1 1 d . .
H69A H 1.2726 0.0272 0.0487 0.093 Uiso 1 1 calc R U
H69B H 1.2707 0.0079 -0.0446 0.093 Uiso 1 1 calc R U
H69C H 1.3452 -0.0089 0.0330 0.093 Uiso 1 1 calc R U
C70 C 0.2497(5) 0.1969(3) 0.9758(5) 0.066(3) Uani 1 1 d . .
H70A H 0.2763 0.2209 0.9483 0.099 Uiso 1 1 calc R U
H70B H 0.2582 0.2018 1.0373 0.099 Uiso 1 1 calc R U
H70C H 0.1837 0.1947 0.9533 0.099 Uiso 1 1 calc R U
C71 C 0.2968(5) 0.1567(2) 0.9581(4) 0.0356(17) Uani 1 1 d . .
C72 C 0.2506(5) 0.1166(3) 0.9753(5) 0.068(3) Uani 1 1 d . .
H72A H 0.1897 0.1153 0.9395 0.102 Uiso 1 1 calc R U
H72B H 0.2433 0.1157 1.0354 0.102 Uiso 1 1 calc R U
H72C H 0.2880 0.0923 0.9625 0.102 Uiso 1 1 calc R U
C73 C 0.4383(4) 0.35645(18) 0.3477(5) 0.0386(17) Uani 1 1 d . .
H73A H 0.4899 0.3661 0.3904 0.058 Uiso 1 1 calc R U
H73B H 0.3799 0.3622 0.3680 0.058 Uiso 1 1 calc R U
H73C H 0.4393 0.3718 0.2942 0.058 Uiso 1 1 calc R U
C74 C 0.4472(4) 0.30982(18) 0.3333(4) 0.0253(15) Uani 1 1 d . .
C75 C 0.3683(5) 0.2880(2) 0.2785(5) 0.0441(18) Uani 1 1 d . .
H75A H 0.3214 0.2802 0.3130 0.066 Uiso 1 1 calc R U
H75B H 0.3907 0.2621 0.2537 0.066 Uiso 1 1 calc R U
H75C H 0.3413 0.3073 0.2327 0.066 Uiso 1 1 calc R U
C76 C 1.2650(4) -0.0283(2) 0.5418(4) 0.0412(18) Uani 1 1 d . .
H76A H 1.2609 -0.0303 0.4799 0.062 Uiso 1 1 calc R U
H76B H 1.3012 -0.0523 0.5689 0.062 Uiso 1 1 calc R U
H76C H 1.2951 -0.0013 0.5616 0.062 Uiso 1 1 calc R U
C77 C 1.1709(4) -0.02951(18) 0.5643(4) 0.0204(14) Uani 1 1 d . .
C78 C 1.1334(5) -0.0707(2) 0.5860(5) 0.0429(18) Uani 1 1 d . .
H78A H 1.0685 -0.0672 0.5923 0.064 Uiso 1 1 calc R U
H78B H 1.1687 -0.0812 0.6395 0.064 Uiso 1 1 calc R U
H78C H 1.1379 -0.0914 0.5405 0.064 Uiso 1 1 calc R U

loop_
_atom_site_aniso_label
_atom_site_aniso_U_11
_atom_site_aniso_U_22
_atom_site_aniso_U_33
_atom_site_aniso_U_23
_atom_site_aniso_U_13
_atom_site_aniso_U_12
O1 0.041(3) 0.009(2) 0.038(3) 0.0059(18) 0.013(2) -0.0012(19)
N1 0.040(3) 0.008(3) 0.036(3) -0.003(2) 0.001(3) -0.002(2)
O2 0.032(3) 0.025(2) 0.036(3) -0.005(2) 0.014(2) 0.010(2)
C2 0.037(4) 0.009(4) 0.027(4) 0.005(3) -0.008(3) -0.001(3)
O3 0.022(2) 0.017(2) 0.033(2) 0.0002(19) 0.013(2) 0.0014(18)
N3 0.033(3) 0.007(2) 0.035(3) 0.004(2) 0.000(2) 0.001(2)
O4 0.028(2) 0.006(2) 0.040(3) -0.0002(18) 0.015(2) 0.0004(17)
C4 0.024(4) 0.017(3) 0.022(3) 0.001(3) 0.000(3) 0.010(3)
O5 0.022(2) 0.012(2) 0.037(3) -0.0007(19) 0.0157(19) 0.0018(18)
C5 0.036(4) 0.015(3) 0.037(4) 0.000(3) -0.001(3) 0.011(3)
O6 0.026(2) 0.011(2) 0.043(3) -0.0008(18) 0.017(2) 0.0035(17)
C6 0.026(4) 0.022(4) 0.024(4) -0.008(3) -0.002(3) 0.016(3)
O7 0.021(2) 0.017(2) 0.031(2) -0.0004(18) 0.0130(19) 0.0018(18)
C7 0.017(3) 0.023(4) 0.015(3) -0.001(3) 0.005(3) 0.001(3)
O8 0.025(2) 0.011(2) 0.040(3) 0.0045(18) 0.017(2) 0.0002(18)
C8 0.018(3) 0.024(3) 0.012(3) -0.003(3) -0.001(3) 0.003(3)
O9 0.018(2) 0.023(2) 0.044(3) 0.001(2) 0.017(2) 0.0050(18)
C9 0.023(3) 0.018(3) 0.017(3) 0.000(3) -0.001(3) 0.008(3)
O10 0.049(3) 0.022(3) 0.078(4) 0.007(2) 0.023(3) -0.013(2)
C10 0.020(3) 0.018(3) 0.024(4) -0.003(3) 0.008(3) 0.002(3)
O11 0.041(3) 0.018(3) 0.035(3) 0.0033(19) 0.007(2) -0.004(2)
N11 0.020(3) 0.015(3) 0.032(3) 0.001(2) 0.010(2) 0.003(2)
O12 0.032(2) 0.015(2) 0.034(3) 0.0011(19) 0.016(2) 0.0016(19)
C12 0.012(3) 0.013(3) 0.018(3) 0.000(3) 0.004(3) 0.001(3)
O13 0.034(3) 0.015(2) 0.045(3) -0.004(2) 0.016(2) 0.001(2)
N13 0.014(3) 0.017(3) 0.026(3) 0.000(2) 0.014(2) 0.002(2)
O14 0.027(2) 0.019(2) 0.042(3) -0.0054(19) 0.009(2) 0.0012(19)
C14 0.010(3) 0.011(3) 0.023(3) 0.003(2) 0.004(3) 0.002(2)
O15 0.021(2) 0.013(2) 0.036(3) -0.0017(18) 0.0064(19) 0.0010(18)
C15 0.019(3) 0.006(3) 0.023(3) 0.001(2) -0.003(3) -0.002(2)
O16 0.021(2) 0.006(2) 0.058(3) 0.0017(19) 0.016(2) 0.0040(17)
C16 0.024(3) 0.010(3) 0.034(4) 0.000(3) 0.009(3) -0.003(3)
O17 0.027(2) 0.012(2) 0.053(3) -0.0050(19) 0.020(2) 0.0007(18)
C17 0.017(3) 0.015(3) 0.020(3) -0.003(3) 0.008(3) 0.010(3)
O18 0.044(3) 0.008(2) 0.049(3) -0.0049(19) 0.013(2) 0.0042(19)
C18 0.015(3) 0.013(3) 0.013(3) 0.000(2) 0.004(2) 0.003(2)
O19 0.038(3) 0.007(2) 0.039(3) -0.0020(18) 0.012(2) 0.0025(18)
C19 0.017(3) 0.009(3) 0.020(3) 0.001(2) -0.002(3) 0.005(2)
O20 0.040(3) 0.014(2) 0.041(3) -0.0072(19) 0.023(2) -0.0013(19)
C20 0.020(3) 0.013(3) 0.019(3) -0.003(2) 0.006(3) 0.005(3)
O21 0.017(2) 0.008(2) 0.052(3) -0.0004(19) 0.017(2) 0.0045(18)
N21 0.026(3) 0.023(3) 0.046(3) 0.001(3) 0.018(3) -0.003(2)
O22 0.026(2) 0.017(2) 0.034(3) 0.0032(18) 0.013(2) -0.0073(18)
C22 0.017(3) 0.021(4) 0.029(4) 0.004(3) 0.008(3) 0.007(3)
O23 0.019(2) 0.019(2) 0.030(2) -0.0026(18) 0.0131(19) -0.0006(18)
N23 0.012(3) 0.019(3) 0.032(3) 0.000(2) 0.008(2) 0.001(2)
O24 0.021(2) 0.012(2) 0.041(3) -0.0031(18) 0.0134(19) 0.0026(17)
C24 0.018(3) 0.029(4) 0.023(3) 0.001(3) 0.004(3) -0.004(3)
O25 0.041(3) 0.019(2) 0.069(3) -0.003(2) -0.013(3) 0.007(2)
C25 0.026(4) 0.037(4) 0.049(5) 0.012(3) 0.007(3) -0.011(3)
O26 0.032(3) 0.033(3) 0.044(3) 0.007(2) 0.013(2) -0.007(2)
C26 0.035(4) 0.033(4) 0.057(5) 0.006(4) 0.026(4) -0.011(3)
O27 0.030(3) 0.056(3) 0.039(3) -0.007(2) 0.013(2) 0.004(2)
C27 0.038(4) 0.020(4) 0.040(4) 0.006(3) 0.006(3) -0.011(3)
O28 0.033(3) 0.057(3) 0.038(3) 0.000(2) 0.020(2) 0.001(2)
C28 0.027(4) 0.018(3) 0.026(4) 0.004(3) 0.000(3) -0.007(3)
O29 0.022(2) 0.014(2) 0.053(3) -0.002(2) 0.005(2) 0.0018(19)
C29 0.023(3) 0.024(4) 0.016(3) 0.003(3) -0.001(3) -0.010(3)
O30 0.034(3) 0.021(2) 0.049(3) -0.006(2) 0.018(2) 0.003(2)
C30 0.032(4) 0.011(4) 0.027(4) 0.000(3) -0.007(3) -0.003(3)
N31 0.037(3) 0.011(3) 0.041(3) -0.003(2) 0.010(3) 0.002(2)
C32 0.029(4) 0.013(4) 0.028(4) -0.005(3) 0.003(3) 0.004(3)
N33 0.030(3) 0.006(2) 0.029(3) -0.006(2) 0.005(2) 0.001(2)
C34 0.023(3) 0.013(3) 0.027(4) -0.001(3) 0.001(3) -0.008(3)
C35 0.037(4) 0.011(3) 0.040(4) 0.003(3) -0.002(3) -0.012(3)
C36 0.019(3) 0.017(4) 0.036(4) -0.002(3) 0.001(3) -0.001(3)
C37 0.018(3) 0.024(4) 0.021(3) -0.003(3) 0.000(3) 0.004(3)
C38 0.019(3) 0.013(3) 0.024(3) -0.002(3) -0.002(3) -0.001(3)
C39 0.023(3) 0.016(3) 0.023(3) -0.003(3) -0.002(3) -0.005(3)
C40 0.017(3) 0.018(3) 0.017(3) -0.003(3) 0.004(3) -0.003(3)
N41 0.025(3) 0.015(3) 0.037(3) -0.007(2) 0.020(2) -0.003(2)
C42 0.022(4) 0.021(4) 0.023(4) -0.005(3) 0.002(3) -0.007(3)
N43 0.014(3) 0.020(3) 0.031(3) -0.004(2) 0.012(2) 0.003(2)
C44 0.014(3) 0.024(4) 0.017(3) -0.007(3) -0.001(3) 0.001(3)
C45 0.023(3) 0.021(4) 0.027(4) -0.005(3) -0.001(3) 0.001(3)
C46 0.021(4) 0.030(4) 0.036(4) -0.007(3) 0.007(3) 0.016(3)
C47 0.021(4) 0.028(4) 0.020(3) -0.005(3) -0.005(3) 0.006(3)
C48 0.021(3) 0.013(3) 0.023(3) -0.005(3) -0.002(3) 0.001(3)
C49 0.030(4) 0.016(3) 0.022(3) -0.004(3) 0.007(3) 0.008(3)
C50 0.030(4) 0.017(4) 0.026(4) -0.005(3) 0.002(3) 0.005(3)
N51 0.022(3) 0.016(3) 0.037(3) 0.001(2) 0.015(2) -0.001(2)
C52 0.013(3) 0.021(4) 0.025(3) 0.006(3) 0.000(3) -0.009(3)
N53 0.018(3) 0.013(3) 0.037(3) -0.009(2) 0.008(2) 0.000(2)
C54 0.018(3) 0.004(3) 0.021(3) -0.001(2) -0.003(3) 0.001(2)
C55 0.028(4) 0.013(3) 0.030(4) 0.000(3) 0.005(3) 0.005(3)
C56 0.016(3) 0.016(3) 0.035(4) -0.009(3) 0.008(3) -0.002(3)
C57 0.022(3) 0.016(3) 0.022(3) 0.000(3) 0.004(3) -0.007(3)
C58 0.016(3) 0.015(3) 0.020(3) -0.001(3) -0.002(3) 0.001(3)
C59 0.015(3) 0.005(2) 0.013(3) 0.000(2) -0.003(2) -0.003(2)
C60 0.018(3) 0.012(3) 0.024(3) -0.004(3) -0.001(3) 0.002(3)
C61 0.028(4) 0.018(3) 0.039(4) 0.004(3) 0.007(3) -0.004(3)
C62 0.024(4) 0.018(3) 0.036(4) 0.000(3) 0.013(3) -0.005(3)
C63 0.034(4) 0.027(4) 0.047(4) -0.014(3) 0.014(3) -0.005(3)
C64 0.030(4) 0.055(5) 0.051(5) 0.011(4) 0.003(4) 0.001(3)
C65 0.027(4) 0.020(3) 0.016(3) 0.006(3) -0.001(3) -0.006(3)
C66 0.057(5) 0.039(4) 0.070(6) -0.017(4) 0.033(4) -0.010(4)
C67 0.039(4) 0.055(5) 0.036(4) -0.013(4) 0.000(3) 0.024(4)
C68 0.019(4) 0.057(5) 0.020(4) 0.001(3) 0.005(3) -0.004(3)
C69 0.053(5) 0.091(7) 0.045(5) 0.012(5) 0.013(4) -0.027(5)
C70 0.063(6) 0.084(6) 0.051(5) -0.011(5) 0.007(4) 0.038(5)
C71 0.037(4) 0.049(5) 0.021(4) 0.001(3) 0.003(3) 0.001(4)
C72 0.062(6) 0.102(7) 0.042(5) -0.003(5) 0.016(4) -0.046(5)
C73 0.038(4) 0.018(4) 0.061(5) 0.004(3) 0.011(4) 0.009(3)
C74 0.027(4) 0.022(4) 0.029(4) 0.003(3) 0.011(3) 0.001(3)
C75 0.039(4) 0.035(4) 0.054(5) -0.003(4) -0.005(4) -0.006(3)
C76 0.025(4) 0.062(5) 0.037(4) -0.002(4) 0.009(3) -0.003(3)
C77 0.020(3) 0.021(4) 0.022(3) -0.005(3) 0.009(3) 0.001(3)
C78 0.042(4) 0.035(4) 0.052(5) 0.009(4) 0.008(4) -0.005(3)

loop_
_atom_type_symbol
_atom_type_description
_atom_type_scat_dispersion_real
_atom_type_scat_dispersion_imag
_atom_type_scat_source
C C 0.0033 0.0016 'International Tables Vol C Tables 4.2.6.8 and 6.1.1.4'
H H 0.0000 0.0000 'International Tables Vol C Tables 4.2.6.8 and 6.1.1.4'
N N 0.0061 0.0033 'International Tables Vol C Tables 4.2.6.8 and 6.1.1.4'
O O 0.0106 0.0060 'International Tables Vol C Tables 4.2.6.8 and 6.1.1.4'

loop_
_geom_angle_atom_site_label_1
_geom_angle_atom_site_label_2
_geom_angle_atom_site_label_3
_geom_angle
O1 C2 N3 123.1(5)
O1 C2 N1 120.5(6)
N3 C2 N1 116.4(5)
C2 N3 C4 128.8(5)
C5 C4 N3 118.5(5)
C5 C4 C9 117.2(5)
N3 C4 C9 124.4(5)
C6 C5 C4 121.6(5)
C5 C6 C7 122.1(5)
O2 C7 C6 120.1(5)
O2 C7 C8 121.5(5)
C6 C7 C8 118.4(5)
C7 C8 C9 120.1(5)
C7 C8 C10 120.8(5)
C9 C8 C10 119.1(5)
C8 C9 C4 120.7(5)
O3 C10 O4 122.5(5)
O3 C10 C8 122.4(5)
O4 C10 C8 115.0(5)
O5 C12 N11 122.5(5)
O5 C12 N13 120.8(5)
N11 C12 N13 116.7(5)
C12 N13 C14 129.0(4)
C19 C14 C15 118.3(5)
C19 C14 N13 123.5(5)
C15 C14 N13 118.1(5)
C16 C15 C14 122.0(5)
C15 C16 C17 120.2(5)
O6 C17 C16 118.4(5)
O6 C17 C18 122.3(5)
C16 C17 C18 119.3(5)
C17 C18 C19 119.6(5)
C17 C18 C20 120.8(5)
C19 C18 C20 119.6(5)
C14 C19 C18 120.6(5)
O7 C20 O8 123.2(5)
O7 C20 C18 122.2(5)
O8 C20 C18 114.6(5)
O9 C22 N23 123.7(5)
O9 C22 N21 121.1(5)
N23 C22 N21 115.2(5)
C22 N23 C24 128.0(5)
C29 C24 C25 118.2(6)
C29 C24 N23 123.7(5)
C25 C24 N23 118.0(5)
C26 C25 C24 122.6(6)
C25 C26 C27 120.1(6)
O10 C27 C26 118.5(5)
O10 C27 C28 122.7(6)
C26 C27 C28 118.8(6)
C27 C28 C29 119.3(6)
C27 C28 C30 120.7(5)
C29 C28 C30 120.0(5)
C24 C29 C28 121.0(5)
O11 C30 O12 124.2(6)
O11 C30 C28 121.4(5)
O12 C30 C28 114.4(5)
O13 C32 N31 121.3(5)
O13 C32 N33 123.1(5)
N31 C32 N33 115.4(5)
C32 N33 C34 127.5(5)
C39 C34 C35 118.3(5)
C39 C34 N33 124.8(5)
C35 C34 N33 116.9(5)
C36 C35 C34 121.4(5)
C37 C36 C35 121.3(6)
C36 C37 O14 118.4(5)
C36 C37 C38 119.3(5)
O14 C37 C38 122.4(5)
C37 C38 C39 119.4(5)
C37 C38 C40 120.1(5)
C39 C38 C40 120.4(5)
C34 C39 C38 120.3(5)
O15 C40 O16 122.7(5)
O15 C40 C38 122.3(5)
O16 C40 C38 115.1(5)
O17 C42 N41 120.8(5)
O17 C42 N43 122.5(5)
N41 C42 N43 116.8(5)
C42 N43 C44 129.3(5)
C49 C44 C45 117.9(5)
C49 C44 N43 125.1(5)
C45 C44 N43 117.0(5)
C44 C45 C46 121.9(6)
C47 C46 C45 120.4(5)
O18 C47 C46 118.3(5)
O18 C47 C48 122.7(5)
C46 C47 C48 119.0(5)
C49 C48 C47 119.1(5)
C49 C48 C50 120.8(5)
C47 C48 C50 120.1(5)
C44 C49 C48 121.6(5)
O19 C50 O20 122.5(5)
O19 C50 C48 123.5(5)
O20 C50 C48 114.0(5)
O21 C52 N51 123.1(5)
O21 C52 N53 121.7(5)
N51 C52 N53 115.2(5)
C52 N53 C54 128.3(5)
C59 C54 C55 118.0(5)
C59 C54 N53 124.3(4)
C55 C54 N53 117.7(5)
C56 C55 C54 122.0(5)
C55 C56 C57 120.9(5)
O22 C57 C56 118.6(5)
O22 C57 C58 123.3(5)
C56 C57 C58 118.1(5)
C59 C58 C57 120.2(5)
C59 C58 C60 120.5(5)
C57 C58 C60 119.3(5)
C54 C59 C58 120.6(5)
O23 C60 O24 122.7(5)
O23 C60 C58 122.5(5)
O24 C60 C58 114.8(5)
O25 C62 C63 122.4(5)
O25 C62 C61 120.5(6)
C63 C62 C61 117.2(5)
O26 C65 C66 120.9(6)
O26 C65 C64 120.2(6)
C66 C65 C64 118.9(6)
O27 C68 C69 119.2(7)
O27 C68 C67 121.9(6)
C69 C68 C67 118.9(6)
O28 C71 C72 120.6(7)
O28 C71 C70 123.0(7)
C72 C71 C70 116.4(7)
O29 C74 C73 120.3(6)
O29 C74 C75 122.4(5)
C73 C74 C75 117.3(6)
O30 C77 C78 121.8(5)
O30 C77 C76 119.4(5)
C78 C77 C76 118.7(6)

loop_
_geom_bond_atom_site_label_1
_geom_bond_atom_site_label_2
_geom_bond_distance
O1 C2 1.260(7)
N1 C2 1.337(7)
O2 C7 1.364(6)
C2 N3 1.337(7)
O3 C10 1.222(6)
N3 C4 1.401(7)
O4 C10 1.321(6)
C4 C5 1.394(8)
C4 C9 1.405(8)
O5 C12 1.258(6)
C5 C6 1.352(8)
O6 C17 1.362(6)
C6 C7 1.372(8)
O7 C20 1.235(6)
C7 C8 1.393(7)
O8 C20 1.318(6)
C8 C9 1.396(8)
C8 C10 1.473(8)
O9 C22 1.233(6)
O10 C27 1.350(7)
O11 C30 1.235(7)
N11 C12 1.312(7)
O12 C30 1.287(7)
C12 N13 1.363(7)
O13 C32 1.211(7)
N13 C14 1.414(6)
O14 C37 1.368(6)
C14 C19 1.371(7)
C14 C15 1.389(7)
O15 C40 1.233(6)
C15 C16 1.358(7)
O16 C40 1.305(6)
C16 C17 1.385(7)
O17 C42 1.244(7)
C17 C18 1.388(7)
O18 C47 1.356(7)
C18 C19 1.407(7)
C18 C20 1.464(7)
O19 C50 1.229(7)
O20 C50 1.332(7)
O21 C52 1.241(7)
N21 C22 1.358(7)
O22 C57 1.359(6)
C22 N23 1.327(7)
O23 C60 1.233(6)
N23 C24 1.427(7)
O24 C60 1.314(6)
C24 C29 1.374(8)
C24 C25 1.379(8)
O25 C62 1.216(7)
C25 C26 1.356(9)
O26 C65 1.200(7)
C26 C27 1.390(9)
O27 C68 1.211(7)
C27 C28 1.403(8)
O28 C71 1.192(7)
C28 C29 1.403(8)
C28 C30 1.478(8)
O29 C74 1.227(7)
O30 C77 1.216(6)
N31 C32 1.352(7)
C32 N33 1.372(7)
N33 C34 1.393(7)
C34 C39 1.378(7)
C34 C35 1.389(8)
C35 C36 1.371(8)
C36 C37 1.352(8)
C37 C38 1.400(8)
C38 C39 1.414(8)
C38 C40 1.472(8)
N41 C42 1.341(7)
C42 N43 1.355(7)
N43 C44 1.391(7)
C44 C49 1.376(8)
C44 C45 1.381(8)
C45 C46 1.383(8)
C46 C47 1.374(8)
C47 C48 1.406(8)
C48 C49 1.403(8)
C48 C50 1.457(8)
N51 C52 1.333(7)
C52 N53 1.381(7)
N53 C54 1.409(7)
C54 C59 1.384(7)
C54 C55 1.393(7)
C55 C56 1.347(8)
C56 C57 1.392(8)
C57 C58 1.402(8)
C58 C59 1.390(7)
C58 C60 1.473(7)
C61 C62 1.493(8)
C62 C63 1.490(8)
C64 C65 1.483(8)
C65 C66 1.466(9)
C67 C68 1.494(9)
C68 C69 1.479(9)
C70 C71 1.484(9)
C71 C72 1.472(10)
C73 C74 1.486(8)
C74 C75 1.498(8)
C76 C77 1.483(8)
C77 C78 1.465(8)

loop_
_geom_hbond_atom_site_label_D
_geom_hbond_atom_site_label_H
_geom_hbond_atom_site_label_A
_geom_hbond_distance_DH
_geom_hbond_distance_HA
_geom_hbond_distance_DA
_geom_hbond_angle_DHA
_geom_hbond_site_symmetry_A
N1 H1A O11 0.88 2.14 2.987(6) 161.0 .
N1 H1B O6 0.88 2.32 3.018(6) 136.3 2_655
N1 H1B O29 0.88 2.58 3.309(6) 140.7 .
O2 H2O O3 0.84 1.87 2.604(5) 145.3 .
N3 H3 O29 0.88 2.00 2.877(6) 173.0 .
O4 H4O O5 0.84 1.70 2.523(5) 164.2 .
O6 H6O O7 0.84 1.87 2.604(5) 145.2 .
O8 H8O O9 0.84 1.73 2.540(5) 161.9 .
O10 H10O O11 0.84 1.88 2.614(6) 145.2 .
N11 H11A O3 0.88 2.07 2.926(6) 165.7 .
N11 H11B O26 0.88 2.10 2.896(6) 150.0 3_656
O12 H12O O1 0.84 1.71 2.525(5) 162.3 .
N13 H13 O26 0.88 2.10 2.915(6) 154.3 3_656
O14 H14O O15 0.84 1.86 2.600(5) 145.3 .
O16 H16O O21 0.84 1.71 2.537(5) 166.1 .
O18 H18O O19 0.84 1.89 2.623(5) 145.0 .
O20 H20O O13 0.84 1.70 2.515(6) 163.7 .
N21 H21A O7 0.88 2.10 2.951(6) 161.8 .
N21 H21B O27 0.88 2.09 2.904(6) 153.7 .
O22 H22O O23 0.84 1.87 2.599(5) 144.8 .
N23 H23 O27 0.88 2.18 3.002(6) 154.7 .
O24 H24O O17 0.84 1.69 2.507(5) 163.0 .
N31 H31A O19 0.88 2.15 2.992(6) 159.6 .
N31 H31B O22 0.88 2.54 3.107(6) 122.9 2_656
N31 H31B O25 0.88 2.58 3.313(7) 141.0 4_666
N33 H33 O25 0.88 2.03 2.899(6) 168.9 4_666
N41 H41A O23 0.88 2.07 2.933(6) 166.4 .
N41 H41B O28 0.88 2.14 2.921(6) 147.4 .
N43 H43 O28 0.88 2.05 2.878(6) 156.1 .
N51 H51A O15 0.88 2.15 2.993(6) 160.0 .
N51 H51B O30 0.88 2.17 2.962(6) 149.4 .
N53 H53 O30 0.88 2.05 2.883(6) 157.8 .
